data_7706191
loop_
_publ_author_name
'Verhoeven, Dide G. A.'
'Albrecht, Martin'

_publ_section_title
;
 Modular O- <i>vs.</i> N-coordination of pyridylidene amide ligands to
 iron determines activity in alcohol oxidation catalysis.
;
_journal_issue 48
_journal_name_full 'Dalton transactions (Cambridge, England : 2003)'
_journal_page_first 17674
_journal_page_last 17682
_journal_paper_doi 10.1039/d0dt02818e
_journal_volume 49
_journal_year 2020
_chemical_formula_moiety 'C19 H17 Cl2 Fe N5 O2, 2(C2 H6 O S)'
_chemical_formula_sum 'C23 H29 Cl2 Fe N5 O4 S2'
_chemical_formula_weight 630.38
_space_group_crystal_system monoclinic
_space_group_IT_number 11
_space_group_name_Hall '-P 2yb'
_space_group_name_H-M_alt 'P 1 21/m 1'
_atom_sites_solution_hydrogens geom
_atom_sites_solution_primary dual
_audit_creation_date 2019-08-19
_audit_creation_method
;
Olex2 1.2
(compiled 2018.05.29 svn.r3508 for OlexSys, GUI svn.r5506)
;
_audit_update_record
;
2020-05-06 deposited with the CCDC.	2020-11-02 downloaded from the CCDC.
;
_cell_angle_alpha 90
_cell_angle_beta 93.6941(5)
_cell_angle_gamma 90
_cell_formula_units_Z 2
_cell_length_a 7.80925(5)
_cell_length_b 18.68619(9)
_cell_length_c 9.50696(5)
_cell_measurement_reflns_used 11929
_cell_measurement_temperature 173.00(10)
_cell_measurement_theta_max 77.2430
_cell_measurement_theta_min 4.6520
_cell_volume 1384.422(13)
_computing_cell_refinement 'CrysAlisPro 1.171.40.45a (Rigaku OD, 2019)'
_computing_data_collection 'CrysAlisPro 1.171.40.45a (Rigaku OD, 2019)'
_computing_data_reduction 'CrysAlisPro 1.171.40.45a (Rigaku OD, 2019)'
_computing_molecular_graphics 'Olex2 (Dolomanov et al., 2009)'
_computing_publication_material 'Olex2 (Dolomanov et al., 2009)'
_computing_structure_refinement 'ShelXL (Sheldrick, 2015)'
_computing_structure_solution 'ShelXT (Sheldrick, 2015)'
_diffrn_ambient_environment N~2~
_diffrn_ambient_temperature 173.00(10)
_diffrn_detector 'CCD plate'
_diffrn_detector_area_resol_mean 10.0000
_diffrn_detector_type HyPix
_diffrn_measured_fraction_theta_full 1.000
_diffrn_measured_fraction_theta_max 0.992
_diffrn_measurement_details
;
List of Runs (angles in degrees, time in seconds):

  # Type    Start    End  Width  t~exp~   \w     \q     \k     \f   Frames
#--------------------------------------------------------------------------
  1  \w    -92.00  -5.00   0.50    0.25    --  -18.75 -32.00   8.00  174
  2  \w    -31.00  56.00   0.50    0.25    --  -18.75  32.00 167.00  174
  3  \w    -25.00  34.00   0.50    0.25    --   47.95 -32.00   8.00  118
  4  \w     35.00 122.00   0.50    0.25    --   47.95  32.00 167.00  174
  5  \w     95.00 174.00   0.50    1.00    --  107.75  32.00 167.00  158
  6  \w    -66.00  -9.00   0.50    0.25    --  -18.75 125.00-180.00  114
  7  \w    -26.00  23.00   0.50    0.25    --   47.95 -19.00-150.00   98
  8  \w     35.00 109.00   0.50    1.00    --  107.75 -94.00 120.00  148
  9  \w     35.00  68.00   0.50    1.00    --  107.75 -61.00 -60.00   66
 10  \w     35.00  68.00   0.50    1.00    --  107.75 -61.00-150.00   66
 11  \w     35.00  68.00   0.50    1.00    --  107.75 -61.00  60.00   66
 12  \w     35.00 102.00   0.50    1.00    --  107.75 -77.00-120.00  134
 13  \w     92.00 174.00   0.50    1.00    --  107.75  61.00-180.00  164
 14  \w     35.00  68.00   0.50    1.00    --  107.75 -61.00  90.00   66
 15  \w     35.00  68.00   0.50    1.00    --  107.75 -61.00 150.00   66
 16  \w     35.00 109.00   0.50    1.00    --  107.75 -94.00  60.00  148
 17  \w     35.00 109.00   0.50    1.00    --  107.75 -94.00 150.00  148
 18  \w     35.00 102.00   0.50    1.00    --  107.75 -77.00-150.00  134
 19  \w     35.00  68.00   0.50    1.00    --  107.75 -61.00   0.00   66
 20  \w     35.00 102.00   0.50    1.00    --  107.75 -77.00 -90.00  134
 21  \w     35.00  68.00   0.50    1.00    --  107.75 -61.00  30.00   66
 22  \w     94.00 174.00   0.50    1.00    --  107.75  15.00 -60.00  160
 23  \w     85.00 174.00   0.50    1.00    --  107.75  77.00-180.00  178
 24  \w     35.00  68.00   0.50    1.00    --  107.75 -61.00 -90.00   66
 25  \w     35.00 102.00   0.50    1.00    --  107.75 -77.00-180.00  134
 26  \w     35.00  68.00   0.50    1.00    --  107.75 -61.00-120.00   66
 27  \w     33.00  88.00   0.50    0.25    --   47.95  57.00-120.00  110
;
_diffrn_measurement_device 'four-circle diffractometer'
_diffrn_measurement_device_type 'XtaLAB Synergy, Dualflex, HyPix'
_diffrn_measurement_method '\w scans'
_diffrn_orient_matrix_type 'CrysAlisPro convention (1999,Acta A55,543-557)'
_diffrn_orient_matrix_UB_11 0.0192695000
_diffrn_orient_matrix_UB_12 -0.0009936000
_diffrn_orient_matrix_UB_13 0.1622749000
_diffrn_orient_matrix_UB_21 0.1786267000
_diffrn_orient_matrix_UB_22 -0.0344771000
_diffrn_orient_matrix_UB_23 -0.0056879000
_diffrn_orient_matrix_UB_31 0.0824968000
_diffrn_orient_matrix_UB_32 0.0748816000
_diffrn_orient_matrix_UB_33 -0.0004400000
_diffrn_radiation_monochromator mirror
_diffrn_radiation_probe x-ray
_diffrn_radiation_type CuK\a
_diffrn_radiation_wavelength 1.54184
_diffrn_reflns_av_R_equivalents 0.0241
_diffrn_reflns_av_unetI/netI 0.0166
_diffrn_reflns_Laue_measured_fraction_full 1.000
_diffrn_reflns_Laue_measured_fraction_max 0.992
_diffrn_reflns_limit_h_max 9
_diffrn_reflns_limit_h_min -8
_diffrn_reflns_limit_k_max 23
_diffrn_reflns_limit_k_min -17
_diffrn_reflns_limit_l_max 12
_diffrn_reflns_limit_l_min -11
_diffrn_reflns_number 15141
_diffrn_reflns_point_group_measured_fraction_full 1.000
_diffrn_reflns_point_group_measured_fraction_max 0.992
_diffrn_reflns_theta_full 67.684
_diffrn_reflns_theta_max 77.189
_diffrn_reflns_theta_min 4.661
_diffrn_source 'micro-focus sealed X-ray tube'
_diffrn_source_type 'PhotonJet (Cu) X-ray Source'
_exptl_absorpt_coefficient_mu 7.886
_exptl_absorpt_correction_T_max 1.000
_exptl_absorpt_correction_T_min 0.242
_exptl_absorpt_correction_type gaussian
_exptl_absorpt_process_details
;
CrysAlisPro 1.171.40.45a (Rigaku Oxford Diffraction, 2019)
Numerical absorption correction based on gaussian integration over
			a multifaceted crystal model
Empirical absorption correction using spherical harmonics,
 implemented in SCALE3 ABSPACK scaling algorithm.
;
_exptl_crystal_colour violet
_exptl_crystal_colour_primary violet
_exptl_crystal_density_diffrn 1.512
_exptl_crystal_description plate
_exptl_crystal_F_000 652
_exptl_crystal_size_max 0.321
_exptl_crystal_size_mid 0.141
_exptl_crystal_size_min 0.03
_refine_diff_density_max 0.782
_refine_diff_density_min -0.726
_refine_diff_density_rms 0.062
_refine_ls_extinction_method none
_refine_ls_goodness_of_fit_ref 1.047
_refine_ls_hydrogen_treatment constr
_refine_ls_matrix_type full
_refine_ls_number_parameters 178
_refine_ls_number_reflns 2995
_refine_ls_number_restraints 0
_refine_ls_restrained_S_all 1.047
_refine_ls_R_factor_all 0.0341
_refine_ls_R_factor_gt 0.0334
_refine_ls_shift/su_max 0.000
_refine_ls_shift/su_mean 0.000
_refine_ls_structure_factor_coef Fsqd
_refine_ls_weighting_details 'w=1/[\s^2^(Fo^2^)+(0.0476P)^2^+1.0828P] where P=(Fo^2^+2Fc^2^)/3'
_refine_ls_weighting_scheme calc
_refine_ls_wR_factor_gt 0.0890
_refine_ls_wR_factor_ref 0.0896
_reflns_Friedel_coverage 0.000
_reflns_number_gt 2927
_reflns_number_total 2995
_reflns_threshold_expression 'I > 2\s(I)'
_cod_data_source_file d0dt02818e2.cif
_cod_data_source_block 19ma097_dv89
_cod_database_code 7706191
_shelx_shelxl_version_number 2018/1
_shelx_space_group_comment
;
The symmetry employed for this shelxl refinement is uniquely defined
by the following loop, which should always be used as a source of
symmetry information in preference to the above space-group names.
They are only intended as comments.
;
_shelx_estimated_absorpt_t_max 0.798
_shelx_estimated_absorpt_t_min 0.186
_olex2_refinement_description
;
1. Fixed Uiso
 At 1.2 times of:
  All C(H) groups
 At 1.5 times of:
  All C(H,H,H) groups
2.a Aromatic/amide H refined with riding coordinates:
 C2(H2), C3(H3), C4(H4), C5(H5), C9(H9), C10(H10)
2.b Idealised Me refined as rotating group:
 C6(H6A,H6B,H6C), C11(H11A,H11B,H11C), C12(H12A,H12B,H12C)
;
_olex2_submission_special_instructions 'No special instructions were received'

loop_
_space_group_symop_operation_xyz
'x, y, z'
'-x, y+1/2, -z'
'-x, -y, -z'
'x, -y-1/2, z'

loop_
_atom_site_label
_atom_site_type_symbol
_atom_site_fract_x
_atom_site_fract_y
_atom_site_fract_z
_atom_site_U_iso_or_equiv
_atom_site_adp_type
_atom_site_occupancy
_atom_site_site_symmetry_order
_atom_site_calc_flag
_atom_site_refinement_flags_posn
_atom_site_refinement_flags_adp
_atom_site_refinement_flags_occupancy
_atom_site_disorder_assembly
_atom_site_disorder_group
Fe1 Fe 0.49480(5) 0.250000 0.24418(4) 0.01987(12) Uani 1 2 d S T P . .
Cl1 Cl 0.20658(8) 0.250000 0.30383(7) 0.02568(15) Uani 1 2 d S T P . .
O1 O 0.54500(17) 0.36184(6) 0.29739(14) 0.0253(3) Uani 1 1 d . . . . .
N1 N 0.71501(18) 0.56117(7) 0.45458(15) 0.0195(3) Uani 1 1 d . . . . .
C1 C 0.6552(2) 0.50089(9) 0.38486(18) 0.0188(3) Uani 1 1 d . . . . .
Cl2 Cl 0.51772(11) 0.250000 0.00674(7) 0.03759(18) Uani 1 2 d S T P . .
N2 N 0.71952(18) 0.43870(7) 0.43860(15) 0.0190(3) Uani 1 1 d . . . . .
C2 C 0.5367(2) 0.51156(10) 0.2682(2) 0.0250(4) Uani 1 1 d . . . . .
H2 H 0.491810 0.472149 0.218813 0.030 Uiso 1 1 calc R . . . .
N3 N 0.6893(3) 0.250000 0.4087(2) 0.0176(4) Uani 1 2 d S T P . .
C3 C 0.4866(3) 0.57931(11) 0.2264(2) 0.0310(4) Uani 1 1 d . . . . .
H3 H 0.406893 0.585419 0.150412 0.037 Uiso 1 1 calc R . . . .
C4 C 0.5555(3) 0.63867(10) 0.2982(2) 0.0313(4) Uani 1 1 d . . . . .
H4 H 0.524893 0.684734 0.269287 0.038 Uiso 1 1 calc R . . . .
C5 C 0.6683(2) 0.62809(9) 0.4114(2) 0.0256(4) Uani 1 1 d . . . . .
H5 H 0.714372 0.667466 0.460221 0.031 Uiso 1 1 calc R . . . .
C6 C 0.8345(2) 0.55521(10) 0.5811(2) 0.0263(4) Uani 1 1 d . . . . .
H6A H 0.807055 0.513287 0.633454 0.039 Uiso 1 1 calc GR . . . .
H6B H 0.824004 0.596849 0.639038 0.039 Uiso 1 1 calc GR . . . .
H6C H 0.950021 0.551637 0.552844 0.039 Uiso 1 1 calc GR . . . .
C7 C 0.6615(2) 0.37571(9) 0.39123(18) 0.0187(3) Uani 1 1 d . . . . .
C8 C 0.7461(2) 0.31219(8) 0.46387(18) 0.0186(3) Uani 1 1 d . . . . .
C9 C 0.8643(2) 0.31464(9) 0.57967(19) 0.0229(4) Uani 1 1 d . . . . .
H9 H 0.902466 0.358084 0.617702 0.027 Uiso 1 1 calc R . . . .
C10 C 0.9235(4) 0.250000 0.6367(3) 0.0261(5) Uani 1 2 d S T P . .
H10 H 1.003330 0.249999 0.713680 0.031 Uiso 1 2 calc RS T P . .
S1 S 1.03316(9) 0.37449(3) 0.94278(7) 0.04885(18) Uani 1 1 d . . . . .
O2 O 0.9649(3) 0.43019(10) 0.83947(18) 0.0543(5) Uani 1 1 d . . . . .
C11 C 1.2107(3) 0.41341(14) 1.0407(2) 0.0417(5) Uani 1 1 d . . . . .
H11A H 1.300158 0.423441 0.978786 0.063 Uiso 1 1 calc GR . . . .
H11B H 1.252747 0.380736 1.112789 0.063 Uiso 1 1 calc GR . . . .
H11C H 1.175357 0.457090 1.083317 0.063 Uiso 1 1 calc GR . . . .
C12 C 0.8942(4) 0.3742(2) 1.0861(4) 0.0707(10) Uani 1 1 d . . . . .
H12A H 0.883470 0.422053 1.121389 0.106 Uiso 1 1 calc GR . . . .
H12B H 0.941727 0.343822 1.160065 0.106 Uiso 1 1 calc GR . . . .
H12C H 0.783112 0.356696 1.053457 0.106 Uiso 1 1 calc GR . . . .

loop_
_atom_site_aniso_label
_atom_site_aniso_U_11
_atom_site_aniso_U_22
_atom_site_aniso_U_33
_atom_site_aniso_U_23
_atom_site_aniso_U_13
_atom_site_aniso_U_12
Fe1 0.0243(2) 0.01455(19) 0.0197(2) 0.000 -0.00630(15) 0.000
Cl1 0.0268(3) 0.0188(3) 0.0312(3) 0.000 -0.0007(2) 0.000
O1 0.0308(7) 0.0142(6) 0.0292(7) -0.0006(5) -0.0107(5) -0.0011(5)
N1 0.0220(7) 0.0138(7) 0.0229(7) -0.0007(5) 0.0023(6) -0.0011(5)
C1 0.0199(8) 0.0148(8) 0.0218(8) 0.0001(6) 0.0033(6) -0.0013(6)
Cl2 0.0541(4) 0.0372(4) 0.0210(3) 0.000 -0.0009(3) 0.000
N2 0.0219(7) 0.0128(7) 0.0218(7) -0.0004(5) -0.0015(5) -0.0005(5)
C2 0.0305(9) 0.0181(8) 0.0258(9) 0.0009(7) -0.0042(7) -0.0008(7)
N3 0.0208(9) 0.0131(9) 0.0185(9) 0.000 -0.0014(7) 0.000
C3 0.0378(11) 0.0249(10) 0.0294(9) 0.0057(8) -0.0050(8) 0.0053(8)
C4 0.0435(11) 0.0160(8) 0.0343(10) 0.0063(7) 0.0023(9) 0.0051(8)
C5 0.0337(10) 0.0134(8) 0.0305(9) 0.0002(7) 0.0068(8) -0.0014(7)
C6 0.0300(9) 0.0187(8) 0.0293(9) -0.0052(7) -0.0052(7) -0.0014(7)
C7 0.0208(8) 0.0150(8) 0.0201(8) -0.0002(6) 0.0013(6) -0.0005(6)
C8 0.0215(8) 0.0140(8) 0.0201(8) -0.0005(6) 0.0007(6) -0.0010(6)
C9 0.0270(9) 0.0173(8) 0.0235(8) -0.0022(6) -0.0039(7) -0.0019(7)
C10 0.0312(14) 0.0223(12) 0.0233(12) 0.000 -0.0085(10) 0.000
S1 0.0665(4) 0.0333(3) 0.0434(3) -0.0088(2) -0.0226(3) 0.0058(3)
O2 0.0776(13) 0.0497(10) 0.0321(8) -0.0023(8) -0.0221(8) 0.0088(9)
C11 0.0358(11) 0.0546(14) 0.0345(11) 0.0013(10) 0.0006(9) 0.0000(10)
C12 0.0386(14) 0.091(2) 0.080(2) 0.0408(19) -0.0122(14) -0.0160(15)

loop_
_atom_type_symbol
_atom_type_description
_atom_type_scat_dispersion_real
_atom_type_scat_dispersion_imag
_atom_type_scat_source
C C 0.0181 0.0091 'International Tables Vol C Tables 4.2.6.8 and 6.1.1.4'
H H 0.0000 0.0000 'International Tables Vol C Tables 4.2.6.8 and 6.1.1.4'
Cl Cl 0.3639 0.7018 'International Tables Vol C Tables 4.2.6.8 and 6.1.1.4'
Fe Fe -1.1336 3.1974 'International Tables Vol C Tables 4.2.6.8 and 6.1.1.4'
N N 0.0311 0.0180 'International Tables Vol C Tables 4.2.6.8 and 6.1.1.4'
O O 0.0492 0.0322 'International Tables Vol C Tables 4.2.6.8 and 6.1.1.4'
S S 0.3331 0.5567 'International Tables Vol C Tables 4.2.6.8 and 6.1.1.4'

loop_
_exptl_crystal_face_index_h
_exptl_crystal_face_index_k
_exptl_crystal_face_index_l
_exptl_crystal_face_perp_dist
0 0 1 0.0148
0 0 -1 0.0148
1 0 0 0.0704
-1 0 0 0.0704
0 -1 0 0.1439
4 -7 1 0.1014
-1 1 0 0.0812
1 1 0 0.0837
0 1 0 0.1768

loop_
_geom_angle_atom_site_label_1
_geom_angle_atom_site_label_2
_geom_angle_atom_site_label_3
_geom_angle
_geom_angle_site_symmetry_1
_geom_angle_site_symmetry_3
_geom_angle_publ_flag
O1 Fe1 Cl1 96.00(4) . . ?
O1 Fe1 Cl1 96.00(4) 4_565 . ?
O1 Fe1 O1 146.97(7) 4_565 . ?
O1 Fe1 Cl2 101.87(4) 4_565 . ?
O1 Fe1 Cl2 101.87(4) . . ?
Cl2 Fe1 Cl1 112.09(3) . . ?
N3 Fe1 Cl1 118.37(6) . . ?
N3 Fe1 O1 73.60(3) . . ?
N3 Fe1 O1 73.60(3) . 4_565 ?
N3 Fe1 Cl2 129.54(6) . . ?
C7 O1 Fe1 118.21(11) . . ?
C1 N1 C6 120.53(14) . . ?
C5 N1 C1 122.19(15) . . ?
C5 N1 C6 117.28(15) . . ?
N1 C1 C2 116.64(15) . . ?
N2 C1 N1 114.58(15) . . ?
N2 C1 C2 128.78(16) . . ?
C7 N2 C1 121.50(15) . . ?
C1 C2 H2 119.4 . . ?
C3 C2 C1 121.10(17) . . ?
C3 C2 H2 119.4 . . ?
C8 N3 Fe1 119.67(10) . . ?
C8 N3 Fe1 119.67(10) 4_565 . ?
C8 N3 C8 120.5(2) 4_565 . ?
C2 C3 H3 120.1 . . ?
C2 C3 C4 119.86(19) . . ?
C4 C3 H3 120.1 . . ?
C3 C4 H4 120.6 . . ?
C5 C4 C3 118.80(17) . . ?
C5 C4 H4 120.6 . . ?
N1 C5 C4 121.36(17) . . ?
N1 C5 H5 119.3 . . ?
C4 C5 H5 119.3 . . ?
N1 C6 H6A 109.5 . . ?
N1 C6 H6B 109.5 . . ?
N1 C6 H6C 109.5 . . ?
H6A C6 H6B 109.5 . . ?
H6A C6 H6C 109.5 . . ?
H6B C6 H6C 109.5 . . ?
O1 C7 N2 129.58(16) . . ?
O1 C7 C8 116.01(14) . . ?
N2 C7 C8 114.40(15) . . ?
N3 C8 C7 112.37(15) . . ?
N3 C8 C9 121.64(15) . . ?
C9 C8 C7 125.92(15) . . ?
C8 C9 H9 121.1 . . ?
C10 C9 C8 117.85(16) . . ?
C10 C9 H9 121.1 . . ?
C9 C10 C9 120.5(2) 4_565 . ?
C9 C10 H10 119.7 . . ?
C9 C10 H10 119.7 4_565 . ?
O2 S1 C11 106.90(12) . . ?
O2 S1 C12 106.92(14) . . ?
C11 S1 C12 95.35(13) . . ?
S1 C11 H11A 109.5 . . ?
S1 C11 H11B 109.5 . . ?
S1 C11 H11C 109.5 . . ?
H11A C11 H11B 109.5 . . ?
H11A C11 H11C 109.5 . . ?
H11B C11 H11C 109.5 . . ?
S1 C12 H12A 109.5 . . ?
S1 C12 H12B 109.5 . . ?
S1 C12 H12C 109.5 . . ?
H12A C12 H12B 109.5 . . ?
H12A C12 H12C 109.5 . . ?
H12B C12 H12C 109.5 . . ?

loop_
_geom_bond_atom_site_label_1
_geom_bond_atom_site_label_2
_geom_bond_distance
_geom_bond_site_symmetry_2
_geom_bond_publ_flag
Fe1 Cl1 2.3563(7) . ?
Fe1 O1 2.1797(12) 4_565 ?
Fe1 O1 2.1797(12) . ?
Fe1 Cl2 2.2759(8) . ?
Fe1 N3 2.109(2) . ?
O1 C7 1.259(2) . ?
N1 C1 1.373(2) . ?
N1 C5 1.359(2) . ?
N1 C6 1.478(2) . ?
C1 N2 1.353(2) . ?
C1 C2 1.412(2) . ?
N2 C7 1.329(2) . ?
C2 H2 0.9300 . ?
C2 C3 1.376(3) . ?
N3 C8 1.3387(19) . ?
N3 C8 1.3386(18) 4_565 ?
C3 H3 0.9300 . ?
C3 C4 1.392(3) . ?
C4 H4 0.9300 . ?
C4 C5 1.361(3) . ?
C5 H5 0.9300 . ?
C6 H6A 0.9600 . ?
C6 H6B 0.9600 . ?
C6 H6C 0.9600 . ?
C7 C8 1.504(2) . ?
C8 C9 1.391(2) . ?
C9 H9 0.9300 . ?
C9 C10 1.391(2) . ?
C10 H10 0.9300 . ?
S1 O2 1.5049(18) . ?
S1 C11 1.775(2) . ?
S1 C12 1.796(4) . ?
C11 H11A 0.9600 . ?
C11 H11B 0.9600 . ?
C11 H11C 0.9600 . ?
C12 H12A 0.9600 . ?
C12 H12B 0.9600 . ?
C12 H12C 0.9600 . ?
